data_4084908
loop_
_publ_author_name
'Tanabe, Yoshiaki'
'Kuriyama, Shogo'
'Arashiba, Kazuya'
'Nakajima, Kazunari'
'Nishibayashi, Yoshiaki'

_publ_section_title
;
 Correction to Synthesis and Reactivity of Ruthenium Complexes Bearing
 Arsenic-Containing Arsenic-Nitrogen-Arsenic-Type Pincer Ligand
;
_journal_issue 24
_journal_name_full Organometallics
_journal_page_first 7333
_journal_paper_doi 10.1021/om5011676
_journal_volume 33
_journal_year 2014
_chemical_formula_moiety 'C60 H102 As4 Cl4 N4 Ru2'
_chemical_formula_sum 'C60 H102 As4 Cl4 N4 Ru2'
_chemical_formula_weight 1523.13
_space_group_IT_number 14
_symmetry_cell_setting monoclinic
_symmetry_Int_Tables_number 14
_symmetry_space_group_name_Hall '-P 2ybc'
_symmetry_space_group_name_H-M 'P 1 21/c 1'
_atom_sites_solution_hydrogens geom
_atom_sites_solution_primary direct
_atom_sites_solution_secondary difmap
_cell_angle_alpha 90.0000
_cell_angle_beta 97.6953(7)
_cell_angle_gamma 90.0000
_cell_formula_units_Z 4
_cell_length_a 12.6675(3)
_cell_length_b 21.9658(4)
_cell_length_c 24.5172(5)
_cell_measurement_reflns_used 38224
_cell_measurement_temperature 198
_cell_measurement_theta_max 27.48
_cell_measurement_theta_min 3.10
_cell_volume 6760.5(2)
_computing_cell_refinement 'RAPID AUTO'
_computing_data_collection 'RAPID AUTO (Rigaku, 2010)'
_computing_data_reduction 'RAPID AUTO'
_computing_molecular_graphics 'CrystalStructure 4.0'
_computing_publication_material 'CrystalStructure 4.0 (Rigaku, 2010)'
_computing_structure_refinement 'CRYSTALS (Carruthers, et al., 1999)'
_computing_structure_solution SIR97
_diffrn_ambient_temperature 198
_diffrn_detector_area_resol_mean 10.000
_diffrn_measured_fraction_theta_full 0.992
_diffrn_measured_fraction_theta_max 0.992
_diffrn_measurement_device_type 'Rigaku R-AXIS RAPID'
_diffrn_measurement_method \w
_diffrn_radiation_type 'Mo K\a'
_diffrn_radiation_wavelength 0.71075
_diffrn_reflns_av_R_equivalents 0.0312
_diffrn_reflns_limit_h_max 16
_diffrn_reflns_limit_h_min -16
_diffrn_reflns_limit_k_max 28
_diffrn_reflns_limit_k_min -28
_diffrn_reflns_limit_l_max 31
_diffrn_reflns_limit_l_min -31
_diffrn_reflns_number 62342
_diffrn_reflns_theta_full 27.49
_diffrn_reflns_theta_max 27.48
_diffrn_standards_number 0
_exptl_absorpt_coefficient_mu 2.586
_exptl_absorpt_correction_T_max 0.856
_exptl_absorpt_correction_T_min 0.727
_exptl_absorpt_correction_type numerical
_exptl_absorpt_process_details 'NUMABS (Rigaku, 1999)'
_exptl_crystal_colour orange
_exptl_crystal_density_diffrn 1.496
_exptl_crystal_density_method 'not measured'
_exptl_crystal_description needle
_exptl_crystal_F_000 3112.00
_exptl_crystal_size_max 0.230
_exptl_crystal_size_mid 0.100
_exptl_crystal_size_min 0.060
_refine_diff_density_max 1.870
_refine_diff_density_min -1.060
_refine_ls_extinction_method none
_refine_ls_goodness_of_fit_ref 1.000
_refine_ls_hydrogen_treatment constr
_refine_ls_number_parameters 641
_refine_ls_number_reflns 15403
_refine_ls_R_factor_gt 0.0478
_refine_ls_shift/su_max 0.000
_refine_ls_structure_factor_coef Fsqd
_refine_ls_weighting_details 'w = 1/[15.6500\s(Fo^2^)]/(4Fo^2^)'
_refine_ls_weighting_scheme calc
_refine_ls_wR_factor_ref 0.0969
_reflns_number_gt 13303
_reflns_number_total 15403
_reflns_threshold_expression F^2^>2.0\s(F^2^)
_cod_data_source_file om5011676_si_001.cif
_cod_data_source_block '[RuCl2(tBuPNP)]2(mu-N2).2C7H8'
_cod_depositor_comments 'Adding full bibliography for 4084908--4084909.cif.'
_cod_original_cell_volume 6760.5(3)
_cod_database_code 4084908

loop_
_symmetry_equiv_pos_site_id
_symmetry_equiv_pos_as_xyz
1 +X,+Y,+Z
2 -X,1/2+Y,1/2-Z
3 -X,-Y,-Z
4 +X,1/2-Y,1/2+Z

loop_
_atom_site_label
_atom_site_type_symbol
_atom_site_fract_x
_atom_site_fract_y
_atom_site_fract_z
_atom_site_U_iso_or_equiv
_atom_site_adp_type
_atom_site_occupancy
_atom_site_symmetry_multiplicity
_atom_site_calc_flag
_atom_site_refinement_flags
Ru(1) Ru 0.60730(3) 0.602270(10) 0.639540(10) 0.02764(10) Uani 1.0 4 d .
Ru(2) Ru 0.73793(3) 0.81853(2) 0.65130(2) 0.03250(11) Uani 1.0 4 d .
As(1) As 0.73456(3) 0.56207(2) 0.58005(2) 0.02905(13) Uani 1.0 4 d .
As(2) As 0.46406(4) 0.60940(2) 0.69897(2) 0.03362(14) Uani 1.0 4 d .
As(3) As 0.86989(4) 0.80493(2) 0.73441(2) 0.03768(15) Uani 1.0 4 d .
As(4) As 0.62642(4) 0.86171(2) 0.56981(2) 0.04138(16) Uani 1.0 4 d .
Cl(1) Cl 0.48195(9) 0.62726(5) 0.55912(5) 0.0362(4) Uani 1.0 4 d .
Cl(2) Cl 0.73223(9) 0.57732(5) 0.71919(5) 0.0422(4) Uani 1.0 4 d .
Cl(3) Cl 0.60081(9) 0.84502(5) 0.70684(5) 0.0424(4) Uani 1.0 4 d .
Cl(4) Cl 0.87515(10) 0.79470(5) 0.59515(5) 0.0474(4) Uani 1.0 4 d .
N(1) N 0.6566(3) 0.68718(16) 0.64397(14) 0.0291(11) Uani 1.0 4 d .
N(2) N 0.6859(3) 0.73476(15) 0.64596(14) 0.0291(11) Uani 1.0 4 d .
N(3) N 0.5559(3) 0.51170(14) 0.63474(14) 0.0278(10) Uani 1.0 4 d .
N(4) N 0.7932(4) 0.90826(16) 0.65843(16) 0.0414(13) Uani 1.0 4 d .
C(1) C 0.6283(4) 0.50565(18) 0.54576(18) 0.0329(13) Uani 1.0 4 d .
C(2) C 0.5709(4) 0.47706(19) 0.59009(18) 0.0315(13) Uani 1.0 4 d .
C(3) C 0.5382(4) 0.41630(18) 0.5861(2) 0.0372(14) Uani 1.0 4 d .
C(4) C 0.4936(4) 0.39032(19) 0.6282(2) 0.0415(15) Uani 1.0 4 d .
C(5) C 0.4778(4) 0.42544(19) 0.6734(2) 0.0378(14) Uani 1.0 4 d .
C(6) C 0.5082(4) 0.48591(19) 0.67603(18) 0.0324(13) Uani 1.0 4 d .
C(7) C 0.4888(4) 0.52550(19) 0.72347(18) 0.0372(14) Uani 1.0 4 d .
C(8) C 0.7794(4) 0.60787(18) 0.51616(18) 0.0346(14) Uani 1.0 4 d .
C(9) C 0.8942(4) 0.6317(2) 0.5298(2) 0.0469(16) Uani 1.0 4 d .
C(10) C 0.7044(4) 0.66294(19) 0.50375(19) 0.0429(15) Uani 1.0 4 d .
C(11) C 0.7710(4) 0.5681(2) 0.46421(19) 0.0471(16) Uani 1.0 4 d .
C(12) C 0.8546(4) 0.5044(2) 0.6087(2) 0.0412(15) Uani 1.0 4 d .
C(13) C 0.9413(4) 0.5394(2) 0.6447(2) 0.0489(16) Uani 1.0 4 d .
C(14) C 0.9003(4) 0.4724(2) 0.5612(2) 0.0515(17) Uani 1.0 4 d .
C(15) C 0.8105(4) 0.4562(2) 0.6437(2) 0.0481(16) Uani 1.0 4 d .
C(16) C 0.3084(4) 0.6070(2) 0.6683(2) 0.0378(14) Uani 1.0 4 d .
C(17) C 0.2752(4) 0.6671(2) 0.6383(2) 0.0513(17) Uani 1.0 4 d .
C(18) C 0.2366(4) 0.5945(3) 0.7119(3) 0.0531(18) Uani 1.0 4 d .
C(19) C 0.2940(4) 0.55495(19) 0.6254(2) 0.0445(15) Uani 1.0 4 d .
C(20) C 0.4770(4) 0.6568(3) 0.7705(2) 0.0464(16) Uani 1.0 4 d .
C(21) C 0.5923(4) 0.6710(3) 0.7875(3) 0.063(2) Uani 1.0 4 d .
C(22) C 0.4198(5) 0.7179(3) 0.7604(3) 0.066(2) Uani 1.0 4 d .
C(23) C 0.4348(5) 0.6217(3) 0.8164(3) 0.066(2) Uani 1.0 4 d .
C(24) C 0.6206(4) 0.94062(19) 0.6062(3) 0.0516(17) Uani 1.0 4 d .
C(25) C 0.7295(5) 0.9555(2) 0.6365(2) 0.0503(17) Uani 1.0 4 d .
C(26) C 0.7662(5) 1.0148(3) 0.6411(3) 0.062(2) Uani 1.0 4 d .
C(27) C 0.8671(6) 1.0271(3) 0.6690(3) 0.074(3) Uani 1.0 4 d .
C(28) C 0.9300(5) 0.9799(3) 0.6912(3) 0.0588(19) Uani 1.0 4 d .
C(29) C 0.8923(4) 0.9209(3) 0.6859(2) 0.0457(16) Uani 1.0 4 d .
C(30) C 0.9605(4) 0.8687(3) 0.7106(2) 0.0515(17) Uani 1.0 4 d .
C(31) C 0.4724(4) 0.8388(3) 0.5473(3) 0.0556(18) Uani 1.0 4 d .
C(32) C 0.4360(4) 0.8032(3) 0.5947(3) 0.0594(19) Uani 1.0 4 d .
C(33) C 0.4663(5) 0.7963(3) 0.4982(3) 0.070(2) Uani 1.0 4 d .
C(34) C 0.4018(5) 0.8949(3) 0.5344(3) 0.076(3) Uani 1.0 4 d .
C(35) C 0.6883(5) 0.8864(3) 0.5008(3) 0.0549(18) Uani 1.0 4 d .
C(36) C 0.7157(5) 0.8293(2) 0.4697(3) 0.062(2) Uani 1.0 4 d .
C(37) C 0.6116(5) 0.9268(3) 0.4629(3) 0.076(3) Uani 1.0 4 d .
C(38) C 0.7868(5) 0.9234(3) 0.5189(3) 0.069(2) Uani 1.0 4 d .
C(39) C 0.8449(4) 0.8361(2) 0.8095(2) 0.0410(15) Uani 1.0 4 d .
C(40) C 0.7565(4) 0.7994(2) 0.8300(2) 0.0466(16) Uani 1.0 4 d .
C(41) C 0.9454(4) 0.8343(3) 0.8512(2) 0.0545(18) Uani 1.0 4 d .
C(42) C 0.8084(4) 0.90349(19) 0.8012(2) 0.0465(16) Uani 1.0 4 d .
C(43) C 0.9680(4) 0.7324(3) 0.7467(3) 0.0496(17) Uani 1.0 4 d .
C(44) C 0.9279(5) 0.6896(3) 0.7895(3) 0.0617(19) Uani 1.0 4 d .
C(45) C 1.0835(4) 0.7522(3) 0.7656(3) 0.070(2) Uani 1.0 4 d .
C(46) C 0.9657(5) 0.6975(3) 0.6927(3) 0.065(2) Uani 1.0 4 d .
C(47) C 0.6976(6) 0.3763(4) 0.7819(3) 0.1499(15) Uiso 1.0 4 d .
C(48) C 0.7686(4) 0.4093(2) 0.82866(19) 0.1499(15) Uiso 1.0 4 d .
C(49) C 0.7744(5) 0.4727(2) 0.8291(3) 0.1499(15) Uiso 1.0 4 d .
C(50) C 0.8386(5) 0.5026(2) 0.8715(3) 0.1499(15) Uiso 1.0 4 d .
C(51) C 0.8971(5) 0.4690(3) 0.9135(3) 0.1499(15) Uiso 1.0 4 d .
C(52) C 0.8913(5) 0.4056(3) 0.9130(3) 0.1499(15) Uiso 1.0 4 d .
C(53) C 0.8271(5) 0.37569(19) 0.8706(3) 0.1499(15) Uiso 1.0 4 d .
C(54) C 0.2980(5) 0.7237(3) 0.3846(3) 0.1458(14) Uiso 1.0 4 d .
C(55) C 0.2132(4) 0.74478(19) 0.42068(19) 0.1458(14) Uiso 1.0 4 d .
C(56) C 0.1881(5) 0.7077(2) 0.4638(3) 0.1458(14) Uiso 1.0 4 d .
C(57) C 0.1113(5) 0.7267(3) 0.4965(2) 0.1458(14) Uiso 1.0 4 d .
C(58) C 0.0594(4) 0.7829(3) 0.4861(3) 0.1458(14) Uiso 1.0 4 d .
C(59) C 0.0845(5) 0.8200(3) 0.4430(3) 0.1458(14) Uiso 1.0 4 d .
C(60) C 0.1613(5) 0.80093(19) 0.4103(2) 0.1458(14) Uiso 1.0 4 d .
H(1) H 0.5669 0.5200 0.5212 0.0400 Uiso 1.0 4 calc R
H(2) H 0.6490 0.4687 0.5283 0.0397 Uiso 1.0 4 calc R
H(3) H 0.5478 0.3937 0.5551 0.0445 Uiso 1.0 4 calc R
H(4) H 0.4730 0.3496 0.6264 0.0498 Uiso 1.0 4 calc R
H(5) H 0.4474 0.4086 0.7024 0.0456 Uiso 1.0 4 calc R
H(6) H 0.5514 0.5146 0.7489 0.0447 Uiso 1.0 4 calc R
H(7) H 0.4326 0.5015 0.7362 0.0445 Uiso 1.0 4 calc R
H(8) H 0.9431 0.5982 0.5312 0.0575 Uiso 1.0 4 calc R
H(9) H 0.9015 0.6515 0.5650 0.0576 Uiso 1.0 4 calc R
H(10) H 0.9096 0.6602 0.5023 0.0577 Uiso 1.0 4 calc R
H(11) H 0.6324 0.6490 0.4946 0.0528 Uiso 1.0 4 calc R
H(12) H 0.7247 0.6861 0.4736 0.0528 Uiso 1.0 4 calc R
H(13) H 0.7095 0.6881 0.5360 0.0530 Uiso 1.0 4 calc R
H(14) H 0.6974 0.5650 0.4488 0.0582 Uiso 1.0 4 calc R
H(15) H 0.7985 0.5283 0.4740 0.0582 Uiso 1.0 4 calc R
H(16) H 0.8109 0.5858 0.4376 0.0583 Uiso 1.0 4 calc R
H(17) H 0.9121 0.5569 0.6752 0.0579 Uiso 1.0 4 calc R
H(18) H 0.9681 0.5711 0.6234 0.0579 Uiso 1.0 4 calc R
H(19) H 0.9983 0.5122 0.6580 0.0580 Uiso 1.0 4 calc R
H(20) H 0.9540 0.4440 0.5762 0.0617 Uiso 1.0 4 calc R
H(21) H 0.8444 0.4511 0.5387 0.0615 Uiso 1.0 4 calc R
H(22) H 0.9313 0.5020 0.5393 0.0615 Uiso 1.0 4 calc R
H(23) H 0.8678 0.4324 0.6624 0.0575 Uiso 1.0 4 calc R
H(24) H 0.7626 0.4302 0.6207 0.0576 Uiso 1.0 4 calc R
H(25) H 0.7729 0.4758 0.6703 0.0575 Uiso 1.0 4 calc R
H(26) H 0.3217 0.6749 0.6112 0.0615 Uiso 1.0 4 calc R
H(27) H 0.2813 0.6996 0.6647 0.0614 Uiso 1.0 4 calc R
H(28) H 0.2030 0.6646 0.6206 0.0614 Uiso 1.0 4 calc R
H(29) H 0.2349 0.6296 0.7350 0.0643 Uiso 1.0 4 calc R
H(30) H 0.2652 0.5605 0.7337 0.0645 Uiso 1.0 4 calc R
H(31) H 0.1656 0.5850 0.6951 0.0644 Uiso 1.0 4 calc R
H(32) H 0.3028 0.5167 0.6445 0.0525 Uiso 1.0 4 calc R
H(33) H 0.3461 0.5584 0.6006 0.0523 Uiso 1.0 4 calc R
H(34) H 0.2239 0.5570 0.6050 0.0528 Uiso 1.0 4 calc R
H(35) H 0.6263 0.6351 0.8040 0.0762 Uiso 1.0 4 calc R
H(36) H 0.6000 0.7037 0.8137 0.0762 Uiso 1.0 4 calc R
H(37) H 0.6249 0.6821 0.7558 0.0762 Uiso 1.0 4 calc R
H(38) H 0.4334 0.7430 0.7927 0.0819 Uiso 1.0 4 calc R
H(39) H 0.3446 0.7108 0.7520 0.0820 Uiso 1.0 4 calc R
H(40) H 0.4451 0.7380 0.7300 0.0820 Uiso 1.0 4 calc R
H(41) H 0.4781 0.5862 0.8249 0.0806 Uiso 1.0 4 calc R
H(42) H 0.3624 0.6096 0.8049 0.0805 Uiso 1.0 4 calc R
H(43) H 0.4377 0.6470 0.8486 0.0806 Uiso 1.0 4 calc R
H(44) H 0.6091 0.9782 0.5855 0.0630 Uiso 1.0 4 calc R
H(45) H 0.5791 0.9465 0.6363 0.0630 Uiso 1.0 4 calc R
H(46) H 0.7232 1.0463 0.6256 0.0764 Uiso 1.0 4 calc R
H(47) H 0.8916 1.0670 0.6726 0.0898 Uiso 1.0 4 calc R
H(48) H 0.9976 0.9880 0.7097 0.0713 Uiso 1.0 4 calc R
H(49) H 1.0093 0.8922 0.7363 0.0632 Uiso 1.0 4 calc R
H(50) H 1.0009 0.8626 0.6801 0.0633 Uiso 1.0 4 calc R
H(51) H 0.4507 0.8268 0.6278 0.0700 Uiso 1.0 4 calc R
H(52) H 0.4733 0.7651 0.5993 0.0699 Uiso 1.0 4 calc R
H(53) H 0.3608 0.7957 0.5870 0.0699 Uiso 1.0 4 calc R
H(54) H 0.5047 0.7596 0.5087 0.0821 Uiso 1.0 4 calc R
H(55) H 0.4967 0.8157 0.4688 0.0822 Uiso 1.0 4 calc R
H(56) H 0.3930 0.7867 0.4860 0.0822 Uiso 1.0 4 calc R
H(57) H 0.3285 0.8825 0.5303 0.0891 Uiso 1.0 4 calc R
H(58) H 0.4152 0.9233 0.5643 0.0892 Uiso 1.0 4 calc R
H(59) H 0.4170 0.9137 0.5010 0.0892 Uiso 1.0 4 calc R
H(60) H 0.7555 0.8019 0.4951 0.0752 Uiso 1.0 4 calc R
H(61) H 0.7579 0.8406 0.4416 0.0752 Uiso 1.0 4 calc R
H(62) H 0.6516 0.8097 0.4532 0.0751 Uiso 1.0 4 calc R
H(63) H 0.5945 0.9626 0.4824 0.0918 Uiso 1.0 4 calc R
H(64) H 0.5476 0.9043 0.4512 0.0918 Uiso 1.0 4 calc R
H(65) H 0.6440 0.9385 0.4313 0.0918 Uiso 1.0 4 calc R
H(66) H 0.8292 0.9252 0.4893 0.0862 Uiso 1.0 4 calc R
H(67) H 0.7682 0.9640 0.5287 0.0862 Uiso 1.0 4 calc R
H(68) H 0.8267 0.9040 0.5501 0.0861 Uiso 1.0 4 calc R
H(69) H 0.7800 0.7581 0.8363 0.0563 Uiso 1.0 4 calc R
H(70) H 0.7398 0.8166 0.8639 0.0562 Uiso 1.0 4 calc R
H(71) H 0.6943 0.8001 0.8030 0.0562 Uiso 1.0 4 calc R
H(72) H 0.9566 0.7935 0.8648 0.0645 Uiso 1.0 4 calc R
H(73) H 0.9371 0.8612 0.8813 0.0644 Uiso 1.0 4 calc R
H(74) H 1.0055 0.8470 0.8340 0.0644 Uiso 1.0 4 calc R
H(75) H 0.7753 0.9164 0.8322 0.0568 Uiso 1.0 4 calc R
H(76) H 0.8692 0.9288 0.7981 0.0567 Uiso 1.0 4 calc R
H(77) H 0.7584 0.9070 0.7683 0.0567 Uiso 1.0 4 calc R
H(78) H 0.9311 0.7098 0.8244 0.0718 Uiso 1.0 4 calc R
H(79) H 0.9718 0.6538 0.7935 0.0720 Uiso 1.0 4 calc R
H(80) H 0.8556 0.6783 0.7768 0.0719 Uiso 1.0 4 calc R
H(81) H 1.0870 0.7715 0.8009 0.0819 Uiso 1.0 4 calc R
H(82) H 1.1054 0.7805 0.7394 0.0820 Uiso 1.0 4 calc R
H(83) H 1.1298 0.7174 0.7684 0.0819 Uiso 1.0 4 calc R
H(84) H 1.0014 0.6591 0.6992 0.0760 Uiso 1.0 4 calc R
H(85) H 0.8929 0.6906 0.6774 0.0759 Uiso 1.0 4 calc R
H(86) H 1.0006 0.7210 0.6674 0.0759 Uiso 1.0 4 calc R

loop_
_atom_site_aniso_label
_atom_site_aniso_U_11
_atom_site_aniso_U_22
_atom_site_aniso_U_33
_atom_site_aniso_U_12
_atom_site_aniso_U_13
_atom_site_aniso_U_23
Ru(1) 0.02650(19) 0.03039(19) 0.0267(2) -0.00217(15) 0.00609(16) -0.00063(15)
Ru(2) 0.0329(2) 0.0323(2) 0.0337(3) -0.00504(16) 0.00974(17) -0.00857(16)
As(1) 0.0277(3) 0.0305(3) 0.0302(3) -0.00039(19) 0.0084(2) -0.0002(2)
As(2) 0.0302(3) 0.0398(3) 0.0327(3) -0.0054(2) 0.0107(2) -0.0050(2)
As(3) 0.0296(3) 0.0448(3) 0.0389(3) -0.0036(2) 0.0056(3) -0.0160(3)
As(4) 0.0503(4) 0.0331(3) 0.0409(4) -0.0029(3) 0.0066(3) 0.0005(3)
Cl(1) 0.0360(7) 0.0403(6) 0.0316(7) 0.0019(5) 0.0018(5) 0.0006(5)
Cl(2) 0.0353(7) 0.0570(8) 0.0337(7) -0.0006(6) 0.0022(6) 0.0030(6)
Cl(3) 0.0363(7) 0.0508(7) 0.0423(8) 0.0012(6) 0.0136(6) -0.0097(6)
Cl(4) 0.0453(8) 0.0544(8) 0.0463(8) -0.0070(6) 0.0197(7) -0.0148(6)
N(1) 0.027(2) 0.037(2) 0.024(3) 0.0006(17) 0.0051(17) -0.0021(17)
N(2) 0.029(2) 0.033(2) 0.025(3) -0.0026(17) 0.0034(17) -0.0044(17)
N(3) 0.025(2) 0.0313(19) 0.028(3) -0.0010(16) 0.0064(17) 0.0010(16)
N(4) 0.050(3) 0.037(3) 0.041(3) -0.011(2) 0.018(2) -0.0129(19)
C(1) 0.032(3) 0.032(3) 0.036(3) -0.003(2) 0.008(3) -0.004(2)
C(2) 0.027(3) 0.036(3) 0.032(3) 0.004(2) 0.004(2) 0.005(2)
C(3) 0.040(3) 0.032(3) 0.040(3) -0.001(3) 0.005(3) 0.001(3)
C(4) 0.043(3) 0.029(3) 0.053(4) -0.002(3) 0.008(3) 0.008(3)
C(5) 0.035(3) 0.040(3) 0.040(3) -0.006(3) 0.008(3) 0.009(3)
C(6) 0.028(3) 0.037(3) 0.032(3) 0.002(2) 0.003(2) 0.006(2)
C(7) 0.032(3) 0.044(3) 0.036(3) -0.001(3) 0.004(3) 0.007(3)
C(8) 0.042(3) 0.031(3) 0.033(3) -0.004(2) 0.015(3) -0.002(2)
C(9) 0.046(3) 0.048(3) 0.050(4) -0.009(3) 0.019(3) 0.003(3)
C(10) 0.057(4) 0.042(3) 0.033(3) -0.003(3) 0.018(3) 0.005(3)
C(11) 0.061(4) 0.048(3) 0.036(3) -0.008(3) 0.020(3) -0.004(3)
C(12) 0.037(3) 0.040(3) 0.047(4) 0.008(3) 0.008(3) 0.006(3)
C(13) 0.036(3) 0.056(4) 0.054(4) 0.006(3) -0.000(3) 0.003(3)
C(14) 0.045(4) 0.047(3) 0.062(4) 0.018(3) 0.006(3) 0.001(3)
C(15) 0.042(3) 0.048(3) 0.055(4) 0.014(3) 0.005(3) 0.013(3)
C(16) 0.027(3) 0.043(3) 0.044(4) -0.004(2) 0.011(3) -0.005(3)
C(17) 0.044(4) 0.048(3) 0.061(4) 0.004(3) 0.006(3) -0.004(3)
C(18) 0.037(3) 0.062(4) 0.062(4) -0.002(3) 0.013(3) -0.007(3)
C(19) 0.035(3) 0.040(3) 0.056(4) -0.006(3) -0.002(3) -0.009(3)
C(20) 0.047(4) 0.060(4) 0.036(4) -0.011(3) 0.018(3) -0.014(3)
C(21) 0.055(4) 0.085(5) 0.051(4) -0.020(3) 0.014(3) -0.029(4)
C(22) 0.074(5) 0.060(4) 0.071(5) -0.014(3) 0.030(4) -0.033(3)
C(23) 0.075(5) 0.085(5) 0.041(4) -0.021(4) 0.020(3) -0.016(3)
C(24) 0.067(4) 0.030(3) 0.060(4) 0.005(3) 0.017(3) -0.004(3)
C(25) 0.066(4) 0.039(3) 0.049(4) -0.007(3) 0.021(3) -0.011(3)
C(26) 0.084(5) 0.033(3) 0.073(5) -0.008(3) 0.030(4) -0.010(3)
C(27) 0.101(6) 0.055(4) 0.069(5) -0.044(4) 0.024(4) -0.026(4)
C(28) 0.062(4) 0.056(4) 0.061(4) -0.028(3) 0.015(4) -0.022(3)
C(29) 0.047(4) 0.052(4) 0.042(4) -0.014(3) 0.019(3) -0.014(3)
C(30) 0.041(3) 0.068(4) 0.049(4) -0.024(3) 0.019(3) -0.024(3)
C(31) 0.050(4) 0.049(4) 0.064(5) -0.007(3) -0.005(3) 0.005(3)
C(32) 0.043(4) 0.055(4) 0.077(5) -0.000(3) -0.004(3) 0.014(3)
C(33) 0.064(5) 0.077(4) 0.065(5) -0.016(4) -0.004(4) 0.002(4)
C(34) 0.058(4) 0.060(4) 0.105(6) 0.012(3) -0.007(4) 0.029(4)
C(35) 0.079(5) 0.043(3) 0.044(4) -0.008(3) 0.013(3) 0.003(3)
C(36) 0.089(5) 0.057(4) 0.043(4) -0.002(4) 0.018(4) 0.001(3)
C(37) 0.116(6) 0.053(4) 0.061(5) 0.000(4) 0.015(4) 0.023(3)
C(38) 0.097(5) 0.053(4) 0.066(5) -0.014(4) 0.043(4) 0.007(3)
C(39) 0.041(3) 0.045(3) 0.038(3) -0.008(3) 0.007(3) -0.015(3)
C(40) 0.045(3) 0.050(3) 0.046(4) -0.006(3) 0.010(3) -0.013(3)
C(41) 0.050(4) 0.057(4) 0.054(4) -0.005(3) -0.002(3) -0.020(3)
C(42) 0.053(4) 0.044(3) 0.044(4) -0.008(3) 0.015(3) -0.017(3)
C(43) 0.032(3) 0.064(4) 0.050(4) 0.007(3) -0.005(3) -0.019(3)
C(44) 0.053(4) 0.053(4) 0.073(5) 0.012(3) -0.011(4) -0.010(3)
C(45) 0.034(3) 0.093(5) 0.078(5) 0.005(3) -0.006(3) -0.030(4)
C(46) 0.058(4) 0.069(4) 0.063(5) 0.029(3) -0.011(3) -0.030(4)

loop_
_atom_type_symbol
_atom_type_description
_atom_type_scat_dispersion_real
_atom_type_scat_dispersion_imag
_atom_type_scat_source
C C 0.0033 0.0016
;
International Tables for Crystallography
(1992, Vol. C, Tables 4.2.6.8 and 6.1.1.4)
;
H H 0.0000 0.0000
;
International Tables for Crystallography
(1992, Vol. C, Table 6.1.1.4)
;
N N 0.0061 0.0033
;
International Tables for Crystallography
(1992, Vol. C, Tables 4.2.6.8 and 6.1.1.4)
;
Cl Cl 0.1484 0.1585
;
International Tables for Crystallography
(1992, Vol. C, Tables 4.2.6.8 and 6.1.1.4)
;
As As 0.0499 2.0058
;
International Tables for Crystallography
(1992, Vol. C, Tables 4.2.6.8 and 6.1.1.4)
;
Ru Ru -1.2594 0.8363
;
International Tables for Crystallography
(1992, Vol. C, Tables 4.2.6.8 and 6.1.1.4)
;

loop_
_geom_angle_atom_site_label_1
_geom_angle_atom_site_label_2
_geom_angle_atom_site_label_3
_geom_angle
_geom_angle_publ_flag
As(1) Ru(1) As(2) 162.499(18) yes
As(1) Ru(1) Cl(1) 90.51(4) yes
As(1) Ru(1) Cl(2) 89.28(4) yes
As(1) Ru(1) N(1) 98.26(11) yes
As(1) Ru(1) N(3) 81.38(10) yes
As(2) Ru(1) Cl(1) 90.71(4) yes
As(2) Ru(1) Cl(2) 89.48(4) yes
As(2) Ru(1) N(1) 99.20(11) yes
As(2) Ru(1) N(3) 81.16(10) yes
Cl(1) Ru(1) Cl(2) 179.79(5) yes
Cl(1) Ru(1) N(1) 89.93(10) yes
Cl(1) Ru(1) N(3) 90.26(9) yes
Cl(2) Ru(1) N(1) 90.09(10) yes
Cl(2) Ru(1) N(3) 89.71(9) yes
N(1) Ru(1) N(3) 179.59(14) yes
As(3) Ru(2) As(4) 163.77(3) yes
As(3) Ru(2) Cl(3) 91.28(4) yes
As(3) Ru(2) Cl(4) 89.13(4) yes
As(3) Ru(2) N(2) 97.25(10) yes
As(3) Ru(2) N(4) 82.14(11) yes
As(4) Ru(2) Cl(3) 89.26(4) yes
As(4) Ru(2) Cl(4) 89.97(4) yes
As(4) Ru(2) N(2) 98.96(10) yes
As(4) Ru(2) N(4) 81.65(11) yes
Cl(3) Ru(2) Cl(4) 178.57(5) yes
Cl(3) Ru(2) N(2) 90.17(11) yes
Cl(3) Ru(2) N(4) 89.07(12) yes
Cl(4) Ru(2) N(2) 91.14(11) yes
Cl(4) Ru(2) N(4) 89.63(12) yes
N(2) Ru(2) N(4) 179.01(16) yes
Ru(1) As(1) C(1) 90.82(14) yes
Ru(1) As(1) C(8) 123.75(13) yes
Ru(1) As(1) C(12) 122.35(15) yes
C(1) As(1) C(8) 103.59(18) yes
C(1) As(1) C(12) 101.29(18) yes
C(8) As(1) C(12) 107.8(2) yes
Ru(1) As(2) C(7) 91.21(14) yes
Ru(1) As(2) C(16) 122.39(15) yes
Ru(1) As(2) C(20) 124.07(15) yes
C(7) As(2) C(16) 101.51(18) yes
C(7) As(2) C(20) 103.18(19) yes
C(16) As(2) C(20) 107.3(2) yes
Ru(2) As(3) C(30) 91.52(14) yes
Ru(2) As(3) C(39) 122.43(13) yes
Ru(2) As(3) C(43) 123.58(15) yes
C(30) As(3) C(39) 101.5(2) yes
C(30) As(3) C(43) 103.7(2) yes
C(39) As(3) C(43) 107.4(2) yes
Ru(2) As(4) C(24) 91.33(15) yes
Ru(2) As(4) C(31) 123.44(16) yes
Ru(2) As(4) C(35) 122.16(16) yes
C(24) As(4) C(31) 104.6(3) yes
C(24) As(4) C(35) 100.7(2) yes
C(31) As(4) C(35) 107.8(3) yes
Ru(1) N(1) N(2) 178.7(4) yes
Ru(2) N(2) N(1) 178.7(4) yes
Ru(1) N(3) C(2) 119.9(3) yes
Ru(1) N(3) C(6) 121.1(3) yes
C(2) N(3) C(6) 119.0(4) yes
Ru(2) N(4) C(25) 120.4(3) yes
Ru(2) N(4) C(29) 120.4(3) yes
C(25) N(4) C(29) 119.2(4) yes
As(1) C(1) C(2) 109.0(3) yes
N(3) C(2) C(1) 118.2(4) yes
N(3) C(2) C(3) 121.1(4) yes
C(1) C(2) C(3) 120.6(4) yes
C(2) C(3) C(4) 119.7(5) yes
C(3) C(4) C(5) 119.3(4) yes
C(4) C(5) C(6) 120.2(5) yes
N(3) C(6) C(5) 120.7(4) yes
N(3) C(6) C(7) 117.9(4) yes
C(5) C(6) C(7) 121.4(5) yes
As(2) C(7) C(6) 110.2(3) yes
As(1) C(8) C(9) 111.0(3) yes
As(1) C(8) C(10) 108.4(4) yes
As(1) C(8) C(11) 111.5(3) yes
C(9) C(8) C(10) 108.3(4) yes
C(9) C(8) C(11) 109.4(4) yes
C(10) C(8) C(11) 108.0(4) yes
As(1) C(12) C(13) 109.6(3) yes
As(1) C(12) C(14) 111.4(4) yes
As(1) C(12) C(15) 108.4(3) yes
C(13) C(12) C(14) 110.7(4) yes
C(13) C(12) C(15) 108.4(4) yes
C(14) C(12) C(15) 108.3(4) yes
As(2) C(16) C(17) 110.3(3) yes
As(2) C(16) C(18) 113.0(3) yes
As(2) C(16) C(19) 107.0(3) yes
C(17) C(16) C(18) 109.9(4) yes
C(17) C(16) C(19) 108.0(4) yes
C(18) C(16) C(19) 108.5(4) yes
As(2) C(20) C(21) 108.1(4) yes
As(2) C(20) C(22) 109.3(4) yes
As(2) C(20) C(23) 112.6(4) yes
C(21) C(20) C(22) 106.6(5) yes
C(21) C(20) C(23) 109.0(4) yes
C(22) C(20) C(23) 111.0(5) yes
As(4) C(24) C(25) 109.2(4) yes
N(4) C(25) C(24) 118.4(4) yes
N(4) C(25) C(26) 120.3(5) yes
C(24) C(25) C(26) 121.3(5) yes
C(25) C(26) C(27) 120.0(5) yes
C(26) C(27) C(28) 119.5(6) yes
C(27) C(28) C(29) 119.8(5) yes
N(4) C(29) C(28) 121.2(5) yes
N(4) C(29) C(30) 118.7(4) yes
C(28) C(29) C(30) 120.1(5) yes
As(3) C(30) C(29) 109.7(4) yes
As(4) C(31) C(32) 107.4(4) yes
As(4) C(31) C(33) 108.4(4) yes
As(4) C(31) C(34) 111.8(4) yes
C(32) C(31) C(33) 107.6(5) yes
C(32) C(31) C(34) 110.0(5) yes
C(33) C(31) C(34) 111.4(5) yes
As(4) C(35) C(36) 109.5(4) yes
As(4) C(35) C(37) 112.0(4) yes
As(4) C(35) C(38) 107.2(4) yes
C(36) C(35) C(37) 109.8(5) yes
C(36) C(35) C(38) 110.8(5) yes
C(37) C(35) C(38) 107.4(5) yes
As(3) C(39) C(40) 109.5(3) yes
As(3) C(39) C(41) 112.5(4) yes
As(3) C(39) C(42) 106.4(4) yes
C(40) C(39) C(41) 110.5(4) yes
C(40) C(39) C(42) 109.2(4) yes
C(41) C(39) C(42) 108.6(4) yes
As(3) C(43) C(44) 109.3(4) yes
As(3) C(43) C(45) 111.4(4) yes
As(3) C(43) C(46) 109.1(4) yes
C(44) C(43) C(45) 110.7(5) yes
C(44) C(43) C(46) 108.2(5) yes
C(45) C(43) C(46) 108.0(5) yes
C(47) C(48) C(49) 120.010 yes
C(47) C(48) C(53) 119.972 yes
C(49) C(48) C(53) 120.018 yes
C(48) C(49) C(50) 119.987 yes
C(49) C(50) C(51) 119.991 yes
C(50) C(51) C(52) 120.016 yes
C(51) C(52) C(53) 119.992 yes
C(48) C(53) C(52) 119.996 yes
C(54) C(55) C(56) 120.016 yes
C(54) C(55) C(60) 120.070 yes
C(56) C(55) C(60) 119.914 yes
C(55) C(56) C(57) 120.035 yes
C(56) C(57) C(58) 120.061 yes
C(57) C(58) C(59) 119.915 yes
C(58) C(59) C(60) 120.022 yes
C(55) C(60) C(59) 120.054 yes
As(1) C(1) H(1) 120.964 no
As(1) C(1) H(2) 120.885 no
C(2) C(1) H(1) 99.136 no
C(2) C(1) H(2) 98.876 no
H(1) C(1) H(2) 103.762 no
C(2) C(3) H(3) 119.903 no
C(4) C(3) H(3) 120.429 no
C(3) C(4) H(4) 120.471 no
C(5) C(4) H(4) 120.186 no
C(4) C(5) H(5) 120.533 no
C(6) C(5) H(5) 119.283 no
As(2) C(7) H(6) 120.977 no
As(2) C(7) H(7) 121.136 no
C(6) C(7) H(6) 98.633 no
C(6) C(7) H(7) 97.929 no
H(6) C(7) H(7) 103.404 no
C(8) C(9) H(8) 109.375 no
C(8) C(9) H(9) 108.909 no
C(8) C(9) H(10) 110.139 no
H(8) C(9) H(9) 109.473 no
H(8) C(9) H(10) 109.487 no
H(9) C(9) H(10) 109.441 no
C(8) C(10) H(11) 109.668 no
C(8) C(10) H(12) 110.260 no
C(8) C(10) H(13) 108.489 no
H(11) C(10) H(12) 109.487 no
H(11) C(10) H(13) 109.473 no
H(12) C(10) H(13) 109.445 no
C(8) C(11) H(14) 108.820 no
C(8) C(11) H(15) 109.143 no
C(8) C(11) H(16) 110.448 no
H(14) C(11) H(15) 109.486 no
H(14) C(11) H(16) 109.489 no
H(15) C(11) H(16) 109.438 no
C(12) C(13) H(17) 109.400 no
C(12) C(13) H(18) 109.367 no
C(12) C(13) H(19) 109.655 no
H(17) C(13) H(18) 109.481 no
H(17) C(13) H(19) 109.485 no
H(18) C(13) H(19) 109.441 no
C(12) C(14) H(20) 109.133 no
C(12) C(14) H(21) 109.553 no
C(12) C(14) H(22) 109.740 no
H(20) C(14) H(21) 109.488 no
H(20) C(14) H(22) 109.434 no
H(21) C(14) H(22) 109.479 no
C(12) C(15) H(23) 109.860 no
C(12) C(15) H(24) 109.533 no
C(12) C(15) H(25) 109.010 no
H(23) C(15) H(24) 109.476 no
H(23) C(15) H(25) 109.481 no
H(24) C(15) H(25) 109.466 no
C(16) C(17) H(26) 109.224 no
C(16) C(17) H(27) 108.739 no
C(16) C(17) H(28) 110.454 no
H(26) C(17) H(27) 109.490 no
H(26) C(17) H(28) 109.478 no
H(27) C(17) H(28) 109.438 no
C(16) C(18) H(29) 109.461 no
C(16) C(18) H(30) 108.373 no
C(16) C(18) H(31) 110.584 no
H(29) C(18) H(30) 109.479 no
H(29) C(18) H(31) 109.484 no
H(30) C(18) H(31) 109.438 no
C(16) C(19) H(32) 108.674 no
C(16) C(19) H(33) 110.119 no
C(16) C(19) H(34) 109.631 no
H(32) C(19) H(33) 109.482 no
H(32) C(19) H(34) 109.483 no
H(33) C(19) H(34) 109.436 no
C(20) C(21) H(35) 108.285 no
C(20) C(21) H(36) 110.443 no
C(20) C(21) H(37) 109.693 no
H(35) C(21) H(36) 109.469 no
H(35) C(21) H(37) 109.486 no
H(36) C(21) H(37) 109.444 no
C(20) C(22) H(38) 110.055 no
C(20) C(22) H(39) 109.151 no
C(20) C(22) H(40) 109.211 no
H(38) C(22) H(39) 109.489 no
H(38) C(22) H(40) 109.478 no
H(39) C(22) H(40) 109.441 no
C(20) C(23) H(41) 108.922 no
C(20) C(23) H(42) 109.846 no
C(20) C(23) H(43) 109.652 no
H(41) C(23) H(42) 109.490 no
H(41) C(23) H(43) 109.474 no
H(42) C(23) H(43) 109.442 no
As(4) C(24) H(44) 121.749 no
As(4) C(24) H(45) 121.546 no
C(25) C(24) H(44) 97.827 no
C(25) C(24) H(45) 98.651 no
H(44) C(24) H(45) 103.068 no
C(25) C(26) H(46) 119.702 no
C(27) C(26) H(46) 120.319 no
C(26) C(27) H(47) 120.158 no
C(28) C(27) H(47) 120.359 no
C(27) C(28) H(48) 119.667 no
C(29) C(28) H(48) 120.577 no
As(3) C(30) H(49) 122.377 no
As(3) C(30) H(50) 121.578 no
C(29) C(30) H(49) 97.960 no
C(29) C(30) H(50) 97.353 no
H(49) C(30) H(50) 102.701 no
C(31) C(32) H(51) 108.942 no
C(31) C(32) H(52) 110.028 no
C(31) C(32) H(53) 109.443 no
H(51) C(32) H(52) 109.483 no
H(51) C(32) H(53) 109.451 no
H(52) C(32) H(53) 109.478 no
C(31) C(33) H(54) 109.470 no
C(31) C(33) H(55) 109.861 no
C(31) C(33) H(56) 109.081 no
H(54) C(33) H(55) 109.484 no
H(54) C(33) H(56) 109.488 no
H(55) C(33) H(56) 109.442 no
C(31) C(34) H(57) 108.975 no
C(31) C(34) H(58) 109.247 no
C(31) C(34) H(59) 110.200 no
H(57) C(34) H(58) 109.442 no
H(57) C(34) H(59) 109.474 no
H(58) C(34) H(59) 109.487 no
C(35) C(36) H(60) 109.069 no
C(35) C(36) H(61) 109.331 no
C(35) C(36) H(62) 110.023 no
H(60) C(36) H(61) 109.444 no
H(60) C(36) H(62) 109.473 no
H(61) C(36) H(62) 109.485 no
C(35) C(37) H(63) 109.781 no
C(35) C(37) H(64) 108.850 no
C(35) C(37) H(65) 109.783 no
H(63) C(37) H(64) 109.481 no
H(63) C(37) H(65) 109.445 no
H(64) C(37) H(65) 109.486 no
C(35) C(38) H(66) 108.955 no
C(35) C(38) H(67) 110.648 no
C(35) C(38) H(68) 108.815 no
H(66) C(38) H(67) 109.471 no
H(66) C(38) H(68) 109.444 no
H(67) C(38) H(68) 109.488 no
C(39) C(40) H(69) 109.117 no
C(39) C(40) H(70) 109.671 no
C(39) C(40) H(71) 109.645 no
H(69) C(40) H(70) 109.437 no
H(69) C(40) H(71) 109.478 no
H(70) C(40) H(71) 109.479 no
C(39) C(41) H(72) 109.156 no
C(39) C(41) H(73) 109.465 no
C(39) C(41) H(74) 109.804 no
H(72) C(41) H(73) 109.476 no
H(72) C(41) H(74) 109.488 no
H(73) C(41) H(74) 109.438 no
C(39) C(42) H(75) 109.256 no
C(39) C(42) H(76) 109.496 no
C(39) C(42) H(77) 109.670 no
H(75) C(42) H(76) 109.466 no
H(75) C(42) H(77) 109.440 no
H(76) C(42) H(77) 109.500 no
C(43) C(44) H(78) 110.292 no
C(43) C(44) H(79) 109.229 no
C(43) C(44) H(80) 108.915 no
H(78) C(44) H(79) 109.440 no
H(78) C(44) H(80) 109.471 no
H(79) C(44) H(80) 109.478 no
C(43) C(45) H(81) 108.929 no
C(43) C(45) H(82) 109.290 no
C(43) C(45) H(83) 110.201 no
H(81) C(45) H(82) 109.477 no
H(81) C(45) H(83) 109.438 no
H(82) C(45) H(83) 109.490 no
C(43) C(46) H(84) 110.097 no
C(43) C(46) H(85) 108.940 no
C(43) C(46) H(86) 109.386 no
H(84) C(46) H(85) 109.442 no
H(84) C(46) H(86) 109.482 no
H(85) C(46) H(86) 109.478 no

loop_
_geom_bond_atom_site_label_1
_geom_bond_atom_site_label_2
_geom_bond_distance
_geom_bond_publ_flag
Ru(1) As(1) 2.4770(6) yes
Ru(1) As(2) 2.4795(7) yes
Ru(1) Cl(1) 2.4232(12) yes
Ru(1) Cl(2) 2.4064(12) yes
Ru(1) N(1) 1.965(4) yes
Ru(1) N(3) 2.092(3) yes
Ru(2) As(3) 2.4745(7) yes
Ru(2) As(4) 2.4760(7) yes
Ru(2) Cl(3) 2.4173(14) yes
Ru(2) Cl(4) 2.4148(14) yes
Ru(2) N(2) 1.953(4) yes
Ru(2) N(4) 2.091(4) yes
As(1) C(1) 1.937(4) yes
As(1) C(8) 2.007(5) yes
As(1) C(12) 2.030(5) yes
As(2) C(7) 1.951(5) yes
As(2) C(16) 2.015(5) yes
As(2) C(20) 2.027(5) yes
As(3) C(30) 1.950(5) yes
As(3) C(39) 2.028(5) yes
As(3) C(43) 2.018(5) yes
As(4) C(24) 1.956(5) yes
As(4) C(31) 2.019(5) yes
As(4) C(35) 2.032(6) yes
N(1) N(2) 1.108(5) yes
N(3) C(2) 1.367(6) yes
N(3) C(6) 1.369(6) yes
N(4) C(25) 1.379(6) yes
N(4) C(29) 1.372(7) yes
C(1) C(2) 1.522(7) yes
C(2) C(3) 1.397(6) yes
C(3) C(4) 1.366(7) yes
C(4) C(5) 1.387(7) yes
C(5) C(6) 1.382(6) yes
C(6) C(7) 1.498(7) yes
C(8) C(9) 1.540(7) yes
C(8) C(10) 1.543(6) yes
C(8) C(11) 1.536(7) yes
C(12) C(13) 1.522(7) yes
C(12) C(14) 1.538(8) yes
C(12) C(15) 1.515(7) yes
C(16) C(17) 1.541(7) yes
C(16) C(18) 1.519(8) yes
C(16) C(19) 1.547(7) yes
C(20) C(21) 1.498(7) yes
C(20) C(22) 1.529(7) yes
C(20) C(23) 1.520(8) yes
C(24) C(25) 1.512(8) yes
C(25) C(26) 1.382(7) yes
C(26) C(27) 1.393(9) yes
C(27) C(28) 1.376(8) yes
C(28) C(29) 1.380(8) yes
C(29) C(30) 1.512(7) yes
C(31) C(32) 1.522(9) yes
C(31) C(33) 1.516(8) yes
C(31) C(34) 1.530(7) yes
C(35) C(36) 1.531(8) yes
C(35) C(37) 1.534(8) yes
C(35) C(38) 1.505(8) yes
C(39) C(40) 1.519(7) yes
C(39) C(41) 1.523(7) yes
C(39) C(42) 1.556(6) yes
C(43) C(44) 1.544(8) yes
C(43) C(45) 1.536(7) yes
C(43) C(46) 1.528(8) yes
C(47) C(48) 1.540 yes
C(48) C(49) 1.395 yes
C(48) C(53) 1.396 yes
C(49) C(50) 1.395 yes
C(50) C(51) 1.396 yes
C(51) C(52) 1.395 yes
C(52) C(53) 1.396 yes
C(54) C(55) 1.552 yes
C(55) C(56) 1.404 yes
C(55) C(60) 1.404 yes
C(56) C(57) 1.406 yes
C(57) C(58) 1.404 yes
C(58) C(59) 1.405 yes
C(59) C(60) 1.406 yes
C(1) H(1) 0.970 no
C(1) H(2) 0.970 no
C(3) H(3) 0.930 no
C(4) H(4) 0.930 no
C(5) H(5) 0.930 no
C(7) H(6) 0.970 no
C(7) H(7) 0.970 no
C(9) H(8) 0.960 no
C(9) H(9) 0.960 no
C(9) H(10) 0.960 no
C(10) H(11) 0.960 no
C(10) H(12) 0.960 no
C(10) H(13) 0.960 no
C(11) H(14) 0.960 no
C(11) H(15) 0.960 no
C(11) H(16) 0.960 no
C(13) H(17) 0.960 no
C(13) H(18) 0.960 no
C(13) H(19) 0.960 no
C(14) H(20) 0.960 no
C(14) H(21) 0.960 no
C(14) H(22) 0.960 no
C(15) H(23) 0.960 no
C(15) H(24) 0.960 no
C(15) H(25) 0.960 no
C(17) H(26) 0.960 no
C(17) H(27) 0.960 no
C(17) H(28) 0.960 no
C(18) H(29) 0.960 no
C(18) H(30) 0.960 no
C(18) H(31) 0.960 no
C(19) H(32) 0.960 no
C(19) H(33) 0.960 no
C(19) H(34) 0.960 no
C(21) H(35) 0.960 no
C(21) H(36) 0.960 no
C(21) H(37) 0.960 no
C(22) H(38) 0.960 no
C(22) H(39) 0.960 no
C(22) H(40) 0.960 no
C(23) H(41) 0.960 no
C(23) H(42) 0.960 no
C(23) H(43) 0.960 no
C(24) H(44) 0.970 no
C(24) H(45) 0.970 no
C(26) H(46) 0.930 no
C(27) H(47) 0.930 no
C(28) H(48) 0.930 no
C(30) H(49) 0.970 no
C(30) H(50) 0.970 no
C(32) H(51) 0.960 no
C(32) H(52) 0.960 no
C(32) H(53) 0.960 no
C(33) H(54) 0.960 no
C(33) H(55) 0.960 no
C(33) H(56) 0.960 no
C(34) H(57) 0.960 no
C(34) H(58) 0.960 no
C(34) H(59) 0.960 no
C(36) H(60) 0.960 no
C(36) H(61) 0.960 no
C(36) H(62) 0.960 no
C(37) H(63) 0.960 no
C(37) H(64) 0.960 no
C(37) H(65) 0.960 no
C(38) H(66) 0.960 no
C(38) H(67) 0.960 no
C(38) H(68) 0.960 no
C(40) H(69) 0.960 no
C(40) H(70) 0.960 no
C(40) H(71) 0.960 no
C(41) H(72) 0.960 no
C(41) H(73) 0.960 no
C(41) H(74) 0.960 no
C(42) H(75) 0.960 no
C(42) H(76) 0.960 no
C(42) H(77) 0.960 no
C(44) H(78) 0.960 no
C(44) H(79) 0.960 no
C(44) H(80) 0.960 no
C(45) H(81) 0.960 no
C(45) H(82) 0.960 no
C(45) H(83) 0.960 no
C(46) H(84) 0.960 no
C(46) H(85) 0.960 no
C(46) H(86) 0.960 no
